data_4077180
loop_
_publ_author_name
'Neum\"uller, Bernhard'
'Petz, Wolfgang'

_publ_section_title
;
 Reaction of Fe2(CO)9with Lithium:&#x00A0; Preparation and Structures of
 Compounds with Strong Ion Pairing
;
_journal_issue 1
_journal_name_full Organometallics
_journal_page_first 163
_journal_paper_doi 10.1021/om000597r
_journal_volume 20
_journal_year 2001
_chemical_formula_moiety '[{(THF)~2~Na}{Fe~2~(CO)~8~}]~n~'
_chemical_formula_sum 'C24 H32 Fe2 Na2 O12'
_chemical_formula_weight 670.18
_chemical_name_systematic
; 
 ? 
;
_space_group_IT_number 64
_symmetry_cell_setting orthorhombic
_symmetry_space_group_name_Hall '-C 2ac 2'
_symmetry_space_group_name_H-M 'C m c a'
_atom_sites_solution_hydrogens geom
_atom_sites_solution_primary
;
  Patterson in space group Aba2; transformation into Cmca
;
_atom_sites_solution_secondary difmap
_audit_creation_method SHELXL-97
_cell_angle_alpha 90.00
_cell_angle_beta 90.00
_cell_angle_gamma 90.00
_cell_formula_units_Z 4
_cell_length_a 9.982(1)
_cell_length_b 12.998(2)
_cell_length_c 23.862(3)
_cell_measurement_reflns_used 8000
_cell_measurement_temperature 193(2)
_cell_measurement_theta_max 26.0
_cell_measurement_theta_min 2.71
_cell_volume 3096.0(7)
_computing_cell_refinement 'IPDS (Stoe)'
_computing_data_collection 'IPDS (Stoe)'
_computing_data_reduction 'IPDS (Stoe)'
_computing_molecular_graphics 'SHELXTL (Sheldrick, 1996)'
_computing_publication_material 'SHELXL-97 (Sheldrick, 1997) PLATON-98 (Spek, 1998)'
_computing_structure_refinement 'SHELXL-97 (Sheldrick, 1997)'
_computing_structure_solution 'SHELXTL-Plus (Sheldrick, 1990) in Aba2'
_diffrn_ambient_temperature 193(2)
_diffrn_measured_fraction_theta_full 0.989
_diffrn_measured_fraction_theta_max 0.989
_diffrn_measurement_device_type 'IPDS (Stoe)'
_diffrn_measurement_method 'IPDS (Stoe)'
_diffrn_radiation_monochromator graphite
_diffrn_radiation_source 'fine-focus sealed tube'
_diffrn_radiation_type MoK\a
_diffrn_radiation_wavelength 0.71073
_diffrn_reflns_av_R_equivalents 0.1675
_diffrn_reflns_av_sigmaI/netI 0.1213
_diffrn_reflns_limit_h_max 12
_diffrn_reflns_limit_h_min -12
_diffrn_reflns_limit_k_max 15
_diffrn_reflns_limit_k_min -15
_diffrn_reflns_limit_l_max 28
_diffrn_reflns_limit_l_min -29
_diffrn_reflns_number 11241
_diffrn_reflns_theta_full 26.00
_diffrn_reflns_theta_max 26.00
_diffrn_reflns_theta_min 2.71
_diffrn_standards_decay_% 0
_exptl_absorpt_coefficient_mu 1.020
_exptl_absorpt_correction_T_max 1.0
_exptl_absorpt_correction_T_min 0.83
_exptl_absorpt_correction_type numerical
_exptl_crystal_colour 'pale yellow'
_exptl_crystal_density_diffrn 1.438
_exptl_crystal_density_method 'not measured'
_exptl_crystal_description 'thin plates'
_exptl_crystal_F_000 1384
_exptl_crystal_size_max 0.37
_exptl_crystal_size_mid 0.18
_exptl_crystal_size_min 0.05
_refine_diff_density_max 0.332
_refine_diff_density_min -0.349
_refine_diff_density_rms 0.074
_refine_ls_extinction_method none
_refine_ls_goodness_of_fit_ref 0.791
_refine_ls_hydrogen_treatment riding
_refine_ls_matrix_type full
_refine_ls_number_parameters 104
_refine_ls_number_reflns 1596
_refine_ls_number_restraints 0
_refine_ls_restrained_S_all 0.791
_refine_ls_R_factor_all 0.1310
_refine_ls_R_factor_gt 0.0439
_refine_ls_shift/su_max 0.001
_refine_ls_shift/su_mean 0.000
_refine_ls_structure_factor_coef Fsqd
_refine_ls_weighting_details 'calc w=1/[\s^2^(Fo^2^)+(0.0229P)^2^+0.0000P] where P=(Fo^2^+2Fc^2^)/3'
_refine_ls_weighting_scheme calc
_refine_ls_wR_factor_gt 0.0665
_refine_ls_wR_factor_ref 0.0831
_reflns_number_gt 702
_reflns_number_total 1596
_reflns_threshold_expression >2sigma(I)
_cod_data_source_file om000597r.cif
_cod_data_source_block pe4
_cod_original_sg_symbol_H-M Cmca
_cod_database_code 4077180

loop_
_symmetry_equiv_pos_as_xyz
'x, y, z'
'-x, -y+1/2, z+1/2'
'-x, y+1/2, -z+1/2'
'x, -y, -z'
'x+1/2, y+1/2, z'
'-x+1/2, -y+1, z+1/2'
'-x+1/2, y+1, -z+1/2'
'x+1/2, -y+1/2, -z'
'-x, -y, -z'
'x, y-1/2, -z-1/2'
'x, -y-1/2, z-1/2'
'-x, y, z'
'-x+1/2, -y+1/2, -z'
'x+1/2, y, -z-1/2'
'x+1/2, -y, z-1/2'
'-x+1/2, y+1/2, z'

loop_
_atom_site_label
_atom_site_type_symbol
_atom_site_fract_x
_atom_site_fract_y
_atom_site_fract_z
_atom_site_U_iso_or_equiv
_atom_site_adp_type
_atom_site_occupancy
_atom_site_symmetry_multiplicity
_atom_site_calc_flag
_atom_site_refinement_flags
Fe1 Fe 0.0000 0.00221(11) 0.05833(4) 0.0247(2) Uani 1 2 d S
Na1 Na 0.0000 -0.4058(2) 0.05203(14) 0.0280(7) Uani 1 2 d S
C1 C 0.0000 0.0061(9) 0.1319(3) 0.0446(16) Uani 1 2 d S
O1 O 0.0000 0.0103(8) 0.1805(2) 0.084(2) Uani 1 2 d S
C2 C 0.0000 -0.1336(5) 0.0517(3) 0.0277(14) Uani 1 2 d S
O2 O 0.0000 -0.2226(3) 0.0499(2) 0.0447(13) Uani 1 2 d S
C3 C -0.1552(4) 0.0647(3) 0.05055(18) 0.0277(10) Uani 1 1 d .
O3 O -0.2620(3) 0.1038(2) 0.04766(13) 0.0385(8) Uani 1 1 d .
O4 O 0.0000 -0.5944(4) 0.0515(2) 0.0293(13) Uani 1 2 d S
C41 C -0.1161(5) -0.6472(4) 0.0743(2) 0.0409(14) Uani 1 1 d .
H411 H -0.1372 -0.7094 0.0520 0.118(10) Uiso 1 1 calc R
H412 H -0.1954 -0.6014 0.0744 0.118(10) Uiso 1 1 calc R
C42 C -0.0766(5) -0.6762(5) 0.1337(2) 0.0540(15) Uani 1 1 d .
H421 H -0.1117 -0.7451 0.1436 0.118(10) Uiso 1 1 calc R
H422 H -0.1117 -0.6253 0.1609 0.118(10) Uiso 1 1 calc R
O5 O 0.0000 -0.3995(5) 0.1504(2) 0.0515(15) Uani 1 2 d S
C51 C 0.1134(7) -0.3678(7) 0.1813(3) 0.092(3) Uani 1 1 d .
H511 H 0.1885 -0.3518 0.1557 0.118(10) Uiso 1 1 calc R
H512 H 0.1421 -0.4230 0.2072 0.118(10) Uiso 1 1 calc R
C52 C 0.0746(6) -0.2759(6) 0.2128(3) 0.094(3) Uani 1 1 d .
H521 H 0.1097 -0.2131 0.1945 0.118(10) Uiso 1 1 calc R
H522 H 0.1097 -0.2791 0.2516 0.118(10) Uiso 1 1 calc R

loop_
_atom_site_aniso_label
_atom_site_aniso_U_11
_atom_site_aniso_U_22
_atom_site_aniso_U_33
_atom_site_aniso_U_23
_atom_site_aniso_U_13
_atom_site_aniso_U_12
Fe1 0.0241(4) 0.0228(4) 0.0271(4) -0.0010(8) 0.000 0.000
Na1 0.0265(15) 0.0238(16) 0.0338(17) -0.0004(18) 0.000 0.000
C1 0.044(4) 0.048(4) 0.042(4) 0.006(6) 0.000 0.000
O1 0.133(6) 0.097(5) 0.023(3) -0.004(5) 0.000 0.000
C2 0.023(3) 0.031(4) 0.029(4) 0.000(3) 0.000 0.000
O2 0.067(3) 0.019(3) 0.048(3) 0.003(2) 0.000 0.000
C3 0.028(2) 0.025(2) 0.031(3) -0.001(2) 0.000(2) -0.006(2)
O3 0.0240(16) 0.0397(17) 0.052(2) -0.0029(16) 0.0018(15) 0.0066(15)
O4 0.021(3) 0.026(3) 0.041(3) 0.005(3) 0.000 0.000
C41 0.028(3) 0.043(3) 0.052(3) 0.016(2) 0.004(2) -0.006(3)
C42 0.062(4) 0.053(4) 0.047(3) 0.013(3) 0.008(3) -0.003(3)
O5 0.052(3) 0.063(4) 0.040(3) -0.012(3) 0.000 0.000
C51 0.055(4) 0.167(9) 0.055(4) -0.041(5) -0.017(3) 0.021(5)
C52 0.062(4) 0.112(7) 0.108(6) -0.061(5) 0.000(4) -0.001(4)

loop_
_atom_type_symbol
_atom_type_description
_atom_type_scat_dispersion_real
_atom_type_scat_dispersion_imag
_atom_type_scat_source
C C 0.0033 0.0016 'International Tables Vol C Tables 4.2.6.8 and 6.1.1.4'
H H 0.0000 0.0000 'International Tables Vol C Tables 4.2.6.8 and 6.1.1.4'
O O 0.0106 0.0060 'International Tables Vol C Tables 4.2.6.8 and 6.1.1.4'
Na Na 0.0362 0.0249 'International Tables Vol C Tables 4.2.6.8 and 6.1.1.4'
Fe Fe 0.3463 0.8444 'International Tables Vol C Tables 4.2.6.8 and 6.1.1.4'

loop_
_geom_angle_atom_site_label_1
_geom_angle_atom_site_label_2
_geom_angle_atom_site_label_3
_geom_angle
_geom_angle_site_symmetry_1
_geom_angle_site_symmetry_3
C1 Fe1 C3 95.3(2) . .
C1 Fe1 C3 95.3(2) . 12
C3 Fe1 C3 123.4(3) . 12
C1 Fe1 C2 96.8(4) . .
C3 Fe1 C2 116.77(14) . .
C3 Fe1 C2 116.78(14) 12 .
C1 Fe1 Fe1 179.5(4) . 9
C3 Fe1 Fe1 84.48(15) . 9
C3 Fe1 Fe1 84.48(15) 12 9
C2 Fe1 Fe1 83.7(2) . 9
O5 Na1 O3 92.41(11) . 5_545
O5 Na1 O3 92.41(11) . 16_445
O3 Na1 O3 172.2(2) 5_545 16_445
O5 Na1 O2 89.2(2) . .
O3 Na1 O2 86.95(10) 5_545 .
O3 Na1 O2 86.95(10) 16_445 .
O5 Na1 O4 92.3(3) . .
O3 Na1 O4 92.99(10) 5_545 .
O3 Na1 O4 92.99(10) 16_445 .
O2 Na1 O4 178.5(3) . .
O5 Na1 O4 177.9(3) . 9_545
O3 Na1 O4 87.48(11) 5_545 9_545
O3 Na1 O4 87.48(11) 16_445 9_545
O2 Na1 O4 88.7(2) . 9_545
O4 Na1 O4 89.8(3) . 9_545
O5 Na1 Na1 137.4(2) . 9_545
O3 Na1 Na1 90.32(11) 5_545 9_545
O3 Na1 Na1 90.32(11) 16_445 9_545
O2 Na1 Na1 133.4(2) . 9_545
O4 Na1 Na1 45.10(15) . 9_545
O4 Na1 Na1 44.66(14) 9_545 9_545
O1 C1 Fe1 178.9(12) . .
O2 C2 Fe1 176.9(6) . .
C2 O2 Na1 176.7(5) . .
O3 C3 Fe1 176.5(4) . .
C3 O3 Na1 150.9(3) . 5_455
C41 O4 C41 105.9(5) 12 .
C41 O4 Na1 118.1(3) 12 .
C41 O4 Na1 118.1(3) . .
C41 O4 Na1 112.0(3) 12 9_545
C41 O4 Na1 112.0(3) . 9_545
Na1 O4 Na1 90.2(3) . 9_545
O4 C41 C42 105.0(4) . .
C41 C42 C42 105.1(3) . 12
C51 O5 C51 106.6(7) . 12
C51 O5 Na1 122.1(4) . .
C51 O5 Na1 122.1(4) 12 .
O5 C51 C52 107.1(6) . .
C51 C52 C52 105.3(4) . 12

loop_
_geom_bond_atom_site_label_1
_geom_bond_atom_site_label_2
_geom_bond_distance
_geom_bond_site_symmetry_2
Fe1 C1 1.755(6) .
Fe1 C3 1.759(4) .
Fe1 C3 1.759(4) 12
Fe1 C2 1.772(6) .
Fe1 Fe1 2.785(2) 9
Na1 O5 2.349(5) .
Na1 O3 2.381(3) 5_545
Na1 O3 2.381(3) 16_445
Na1 O2 2.382(5) .
Na1 O4 2.452(4) .
Na1 O4 2.470(5) 9_545
Na1 Na1 3.488(6) 9_545
C1 O1 1.161(7) .
C2 O2 1.158(7) .
C3 O3 1.184(5) .
O3 Na1 2.381(3) 5_455
O4 C41 1.453(5) 12
O4 C41 1.453(5) .
O4 Na1 2.470(5) 9_545
C41 C42 1.520(7) .
C42 C42 1.529(11) 12
O5 C51 1.412(7) .
O5 C51 1.412(7) 12
C51 C52 1.463(9) .
C52 C52 1.490(12) 12
